data_2212689
loop_
_publ_author_name
'Gilles Gasser'
'Stoeckli-Evans, Helen'

_publ_section_title
;
 <i>N</i>-Benzoyl-<i>N</i>-(2-pyridylcarbonyl)benzamide
;
_journal_coeditor_code SG2137
_journal_issue 3
_journal_name_full 'Acta Crystallographica Section E'
_journal_page_first o1518
_journal_page_last o1520
_journal_paper_doi 10.1107/S1600536807008884
_journal_volume 63
_journal_year 2007
_chemical_formula_iupac 'C20 H14 N2 O3'
_chemical_formula_moiety 'C20 H14 N2 O3'
_chemical_formula_sum 'C20 H14 N2 O3'
_chemical_formula_weight 330.33
_chemical_name_systematic
;
N-Benzoyl-N-(2-pyridylcarbonyl)benzamide
;
_space_group_IT_number 14
_symmetry_cell_setting monoclinic
_symmetry_space_group_name_Hall '-P 2yn'
_symmetry_space_group_name_H-M 'P 1 21/n 1'
_atom_sites_solution_hydrogens geom
_atom_sites_solution_primary direct
_atom_sites_solution_secondary difmap
_audit_creation_method SHELXL-97
_cell_angle_alpha 90.00
_cell_angle_beta 94.435(9)
_cell_angle_gamma 90.00
_cell_formula_units_Z 4
_cell_length_a 7.8824(6)
_cell_length_b 7.0027(4)
_cell_length_c 30.166(2)
_cell_measurement_reflns_used 7354
_cell_measurement_temperature 153(2)
_cell_measurement_theta_max 25.90
_cell_measurement_theta_min 2.63
_cell_volume 1660.12(19)
_computing_cell_refinement 'CELL in IPDS Software'
_computing_data_collection 'EXPOSE in IPDS Software (Stoe & Cie, 2000)'
_computing_data_reduction 'INTEGRATE in IPDS Software'
_computing_molecular_graphics 'PLATON (Spek, 2003)'
_computing_publication_material SHELXL97
_computing_structure_refinement 'SHELXL97 (Sheldrick, 1997)'
_computing_structure_solution 'SHELXS97 (Sheldrick, 1997)'
_diffrn_ambient_temperature 153(2)
_diffrn_detector_area_resol_mean 0.81\%A
_diffrn_measured_fraction_theta_full 0.990
_diffrn_measured_fraction_theta_max 0.990
_diffrn_measurement_device_type 'Stoe IPDS'
_diffrn_measurement_method \f
_diffrn_radiation_monochromator graphite
_diffrn_radiation_source 'fine-focus sealed tube'
_diffrn_radiation_type MoK\a
_diffrn_radiation_wavelength 0.71073
_diffrn_reflns_av_R_equivalents 0.1151
_diffrn_reflns_av_sigmaI/netI 0.0817
_diffrn_reflns_limit_h_max 9
_diffrn_reflns_limit_h_min -9
_diffrn_reflns_limit_k_max 8
_diffrn_reflns_limit_k_min -8
_diffrn_reflns_limit_l_max 36
_diffrn_reflns_limit_l_min -36
_diffrn_reflns_number 12507
_diffrn_reflns_theta_full 25.90
_diffrn_reflns_theta_max 25.90
_diffrn_reflns_theta_min 2.63
_diffrn_standards_decay_% 0
_diffrn_standards_number 0
_exptl_absorpt_coefficient_mu 0.090
_exptl_absorpt_correction_type none
_exptl_crystal_colour colourless
_exptl_crystal_density_diffrn 1.322
_exptl_crystal_density_method 'not measured'
_exptl_crystal_description plate
_exptl_crystal_F_000 688
_exptl_crystal_size_max 0.45
_exptl_crystal_size_mid 0.30
_exptl_crystal_size_min 0.05
_refine_diff_density_max 0.212
_refine_diff_density_min -0.213
_refine_ls_extinction_method none
_refine_ls_goodness_of_fit_ref 0.881
_refine_ls_hydrogen_treatment constr
_refine_ls_matrix_type full
_refine_ls_number_parameters 226
_refine_ls_number_reflns 3199
_refine_ls_number_restraints 0
_refine_ls_restrained_S_all 0.881
_refine_ls_R_factor_all 0.0871
_refine_ls_R_factor_gt 0.0465
_refine_ls_shift/su_max 0.000
_refine_ls_shift/su_mean 0.000
_refine_ls_structure_factor_coef Fsqd
_refine_ls_weighting_details 'calc w=1/[\s^2^(Fo^2^)+(0.0595P)^2^] where P=(Fo^2^+2Fc^2^)/3'
_refine_ls_weighting_scheme calc
_refine_ls_wR_factor_gt 0.1124
_refine_ls_wR_factor_ref 0.1243
_reflns_number_gt 1753
_reflns_number_total 3199
_reflns_threshold_expression I>2\s(I)
_cod_data_source_file sg2137.cif
_cod_data_source_block I
_cod_original_sg_symbol_H-M 'P 21/n'
_cod_database_code 2212689
_cod_database_fobs_code 2212689

loop_
_symmetry_equiv_pos_site_id
_symmetry_equiv_pos_as_xyz
1 x,y,z
2 1/2-x,1/2+y,1/2-z
3 -x,-y,-z
4 1/2+x,1/2-y,1/2+z

loop_
_atom_site_aniso_label
_atom_site_aniso_U_11
_atom_site_aniso_U_22
_atom_site_aniso_U_33
_atom_site_aniso_U_12
_atom_site_aniso_U_13
_atom_site_aniso_U_23
O1 0.0401(8) 0.0901(14) 0.0549(9) 0.0078(8) 0.0142(7) 0.0104(8)
O2 0.0455(8) 0.0626(11) 0.0626(10) 0.0054(7) -0.0087(7) -0.0191(8)
O3 0.0586(9) 0.0483(10) 0.0564(9) 0.0110(8) 0.0041(7) 0.0062(8)
N1 0.0423(10) 0.0658(14) 0.0538(11) 0.0022(9) 0.0025(8) 0.0003(9)
N2 0.0324(8) 0.0479(11) 0.0403(9) 0.0081(7) 0.0015(7) 0.0014(8)
C1 0.0395(10) 0.0359(12) 0.0406(11) 0.0042(9) 0.0034(8) 0.0006(9)
C2 0.0562(13) 0.0487(14) 0.0425(11) 0.0082(10) 0.0043(10) 0.0014(10)
C3 0.0745(16) 0.0546(16) 0.0422(12) 0.0075(12) -0.0111(11) 0.0014(10)
C4 0.0553(14) 0.0595(17) 0.0676(16) 0.0025(12) -0.0198(12) -0.0024(12)
C5 0.0380(11) 0.0772(19) 0.0679(15) 0.0014(11) -0.0033(10) 0.0015(13)
C6 0.0405(11) 0.0431(13) 0.0421(11) 0.0045(9) 0.0055(9) 0.0033(9)
C7 0.0327(10) 0.0467(14) 0.0432(11) 0.0000(9) 0.0004(8) 0.0001(10)
C8 0.0333(10) 0.0422(13) 0.0421(11) 0.0028(9) 0.0019(8) 0.0043(9)
C9 0.0421(11) 0.0463(15) 0.0617(13) -0.0035(10) -0.0009(10) -0.0041(11)
C10 0.0701(16) 0.0458(16) 0.0760(17) -0.0067(12) 0.0039(13) -0.0066(12)
C11 0.0672(16) 0.0494(16) 0.0762(17) 0.0168(13) 0.0165(13) 0.0039(13)
C12 0.0455(13) 0.0573(17) 0.0748(16) 0.0131(12) 0.0063(11) 0.0054(13)
C13 0.0348(10) 0.0500(14) 0.0584(13) 0.0024(10) -0.0001(9) 0.0023(11)
C14 0.0334(10) 0.0452(14) 0.0427(11) 0.0023(9) -0.0023(8) -0.0010(10)
C15 0.0357(10) 0.0525(15) 0.0408(11) 0.0038(9) 0.0004(8) 0.0006(10)
C16 0.0437(11) 0.0511(15) 0.0483(13) 0.0072(10) 0.0040(9) 0.0035(10)
C17 0.0643(15) 0.0708(19) 0.0571(15) 0.0001(13) 0.0036(12) 0.0153(13)
C18 0.0664(16) 0.104(3) 0.0462(14) 0.0022(16) 0.0114(12) 0.0123(14)
C19 0.0720(17) 0.096(2) 0.0525(15) 0.0195(15) 0.0198(12) -0.0059(15)
C20 0.0617(14) 0.0644(17) 0.0518(14) 0.0184(12) 0.0074(11) -0.0016(12)

loop_
_atom_site_type_symbol
_atom_site_label
_atom_site_fract_x
_atom_site_fract_y
_atom_site_fract_z
_atom_site_U_iso_or_equiv
_atom_site_thermal_displace_type
_atom_site_calc_flag
_atom_site_refinement_flags
_atom_site_occupancy
O O1 0.42718(17) 0.7438(2) 0.05453(5) 0.0612(6) Uani . . 1.000
O O2 0.49828(17) 0.7985(2) 0.17780(5) 0.0576(6) Uani . . 1.000
O O3 0.14700(18) 1.0323(2) 0.12329(5) 0.0545(5) Uani . . 1.000
N N1 -0.0115(2) 0.7092(3) 0.06989(6) 0.0540(7) Uani . . 1.000
N N2 0.29835(18) 0.7532(2) 0.11995(5) 0.0403(5) Uani . . 1.000
C C1 0.1267(2) 0.7429(3) 0.04727(6) 0.0387(6) Uani . . 1.000
C C2 0.1171(3) 0.7659(3) 0.00166(7) 0.0491(7) Uani . . 1.000
C C3 -0.0400(3) 0.7581(3) -0.02209(7) 0.0579(9) Uani . . 1.000
C C4 -0.1807(3) 0.7260(4) 0.00080(9) 0.0621(9) Uani . . 1.000
C C5 -0.1631(3) 0.7008(4) 0.04593(8) 0.0614(9) Uani . . 1.000
C C6 0.2966(2) 0.7489(3) 0.07288(7) 0.0418(7) Uani . . 1.000
C C7 0.4508(2) 0.7027(3) 0.14607(7) 0.0410(7) Uani . . 1.000
C C8 0.5386(2) 0.5242(3) 0.13379(6) 0.0393(7) Uani . . 1.000
C C9 0.4534(3) 0.3731(3) 0.11278(7) 0.0503(8) Uani . . 1.000
C C10 0.5420(3) 0.2086(4) 0.10354(9) 0.0641(9) Uani . . 1.000
C C11 0.7146(3) 0.1958(4) 0.11498(8) 0.0637(9) Uani . . 1.000
C C12 0.7989(3) 0.3452(4) 0.13600(8) 0.0591(9) Uani . . 1.000
C C13 0.7123(2) 0.5096(3) 0.14619(7) 0.0479(7) Uani . . 1.000
C C14 0.1841(2) 0.8805(3) 0.14067(6) 0.0407(7) Uani . . 1.000
C C15 0.1161(2) 0.8134(3) 0.18222(7) 0.0431(7) Uani . . 1.000
C C16 0.1348(2) 0.6270(3) 0.19679(7) 0.0477(8) Uani . . 1.000
C C17 0.0669(3) 0.5708(4) 0.23540(8) 0.0641(9) Uani . . 1.000
C C18 -0.0203(3) 0.7001(5) 0.25968(8) 0.0718(12) Uani . . 1.000
C C19 -0.0401(3) 0.8849(5) 0.24536(8) 0.0727(10) Uani . . 1.000
C C20 0.0282(3) 0.9426(4) 0.20681(7) 0.0591(9) Uani . . 1.000
H H2 0.21730 0.78690 -0.01320 0.0590 Uiso calc R 1.000
H H3 -0.05000 0.77440 -0.05340 0.0700 Uiso calc R 1.000
H H4 -0.29030 0.72140 -0.01460 0.0740 Uiso calc R 1.000
H H5 -0.26210 0.67610 0.06110 0.0740 Uiso calc R 1.000
H H9 0.33480 0.38180 0.10470 0.0600 Uiso calc R 1.000
H H10 0.48350 0.10400 0.08930 0.0770 Uiso calc R 1.000
H H11 0.77490 0.08330 0.10820 0.0760 Uiso calc R 1.000
H H12 0.91780 0.33600 0.14370 0.0710 Uiso calc R 1.000
H H13 0.77070 0.61160 0.16150 0.0570 Uiso calc R 1.000
H H16 0.19460 0.53760 0.18020 0.0570 Uiso calc R 1.000
H H17 0.08010 0.44260 0.24540 0.0770 Uiso calc R 1.000
H H18 -0.06670 0.66070 0.28630 0.0860 Uiso calc R 1.000
H H19 -0.10080 0.97340 0.26200 0.0870 Uiso calc R 1.000
H H20 0.01510 1.07110 0.19710 0.0710 Uiso calc R 1.000

loop_
_atom_type_symbol
_atom_type_description
_atom_type_scat_dispersion_real
_atom_type_scat_dispersion_imag
_atom_type_scat_source
C C 0.0033 0.0016 'International Tables Vol C Tables 4.2.6.8 and 6.1.1.4'
H H 0.0000 0.0000 'International Tables Vol C Tables 4.2.6.8 and 6.1.1.4'
N N 0.0061 0.0033 'International Tables Vol C Tables 4.2.6.8 and 6.1.1.4'
O O 0.0106 0.0060 'International Tables Vol C Tables 4.2.6.8 and 6.1.1.4'

loop_
_geom_angle_atom_site_label_1
_geom_angle_atom_site_label_2
_geom_angle_atom_site_label_3
_geom_angle
_geom_angle_publ_flag
C1 N1 C5 116.92(18) n
C6 N2 C7 119.27(14) n
C6 N2 C14 119.22(14) n
C7 N2 C14 116.11(15) n
N1 C1 C2 122.65(17) n
N1 C1 C6 118.01(16) n
C2 C1 C6 119.31(17) no
C1 C2 C3 119.3(2) no
C2 C3 C4 118.2(2) no
C3 C4 C5 119.9(2) no
N1 C5 C4 123.0(2) n
O1 C6 N2 121.14(16) n
O1 C6 C1 121.63(19) n
N2 C6 C1 117.19(14) n
O2 C7 N2 119.77(17) n
O2 C7 C8 122.91(17) n
N2 C7 C8 117.23(16) n
C7 C8 C9 122.58(16) no
C7 C8 C13 117.40(17) no
C9 C8 C13 119.96(19) no
C8 C9 C10 119.6(2) no
C9 C10 C11 120.4(2) no
C10 C11 C12 120.0(2) no
C11 C12 C13 120.6(2) no
C8 C13 C12 119.46(19) no
O3 C14 N2 119.50(16) n
O3 C14 C15 123.72(17) n
N2 C14 C15 116.77(17) n
C14 C15 C16 122.25(18) no
C14 C15 C20 118.34(19) no
C16 C15 C20 119.41(19) no
C15 C16 C17 120.0(2) no
C16 C17 C18 120.2(3) no
C17 C18 C19 120.1(2) no
C18 C19 C20 120.0(3) no
C15 C20 C19 120.2(3) no
C1 C2 H2 120.00 no
C3 C2 H2 120.00 no
C2 C3 H3 121.00 no
C4 C3 H3 121.00 no
C3 C4 H4 120.00 no
C5 C4 H4 120.00 no
N1 C5 H5 118.00 no
C4 C5 H5 119.00 no
C8 C9 H9 120.00 no
C10 C9 H9 120.00 no
C9 C10 H10 120.00 no
C11 C10 H10 120.00 no
C10 C11 H11 120.00 no
C12 C11 H11 120.00 no
C11 C12 H12 120.00 no
C13 C12 H12 120.00 no
C8 C13 H13 120.00 no
C12 C13 H13 120.00 no
C15 C16 H16 120.00 no
C17 C16 H16 120.00 no
C16 C17 H17 120.00 no
C18 C17 H17 120.00 no
C17 C18 H18 120.00 no
C19 C18 H18 120.00 no
C18 C19 H19 120.00 no
C20 C19 H19 120.00 no
C15 C20 H20 120.00 no
C19 C20 H20 120.00 no

loop_
_geom_bond_atom_site_label_1
_geom_bond_atom_site_label_2
_geom_bond_distance
_geom_bond_publ_flag
O1 C6 1.206(2) n
O2 C7 1.205(3) n
O3 C14 1.211(2) n
N1 C1 1.350(2) n
N1 C5 1.349(3) n
N2 C6 1.419(3) n
N2 C7 1.430(2) n
N2 C14 1.443(2) n
C1 C2 1.382(3) no
C1 C6 1.494(2) no
C2 C3 1.383(3) no
C3 C4 1.370(3) no
C4 C5 1.369(4) no
C7 C8 1.489(3) no
C8 C9 1.381(3) no
C8 C13 1.395(2) no
C9 C10 1.387(3) no
C10 C11 1.380(3) no
C11 C12 1.369(4) no
C12 C13 1.385(3) no
C14 C15 1.478(3) no
C15 C16 1.382(3) no
C15 C20 1.389(3) no
C16 C17 1.376(3) no
C17 C18 1.381(4) no
C18 C19 1.369(5) no
C19 C20 1.379(3) no
C2 H2 0.9500 no
C3 H3 0.9500 no
C4 H4 0.9500 no
C5 H5 0.9500 no
C9 H9 0.9500 no
C10 H10 0.9500 no
C11 H11 0.9500 no
C12 H12 0.9500 no
C13 H13 0.9500 no
C16 H16 0.9500 no
C17 H17 0.9500 no
C18 H18 0.9500 no
C19 H19 0.9500 no
C20 H20 0.9500 no

loop_
_geom_contact_atom_site_label_1
_geom_contact_atom_site_label_2
_geom_contact_distance
_geom_contact_site_symmetry_2
_geom_contact_publ_flag
O1 C5 3.274(3) 1_655 no
O1 C8 2.920(2) . no
O1 C9 3.133(3) . no
O2 C18 3.383(4) 2_555 no
O2 C16 3.199(2) . no
O2 C15 3.028(2) . no
O2 C17 3.311(3) 2_555 no
O3 C1 3.055(2) . no
O3 N1 2.994(2) . no
O1 H10 2.7500 1_565 no
O1 H5 2.4900 1_655 no
O1 H2 2.5500 . no
O2 H13 2.5900 . no
O2 H18 2.7900 2_555 no
O2 H17 2.6400 2_555 no
O3 H12 2.8900 1_465 no
O3 H20 2.5400 . no
O3 H3 2.5700 3_575 no
N1 O3 2.994(2) . no
N1 N2 2.788(2) . no
N1 C14 2.805(3) . no
N2 N1 2.788(2) . no
N2 H9 2.6600 . no
N2 H16 2.5500 . no
C1 O3 3.055(2) . no
C2 C3 3.452(3) 3_575 no
C2 C4 3.483(4) 3_565 no
C2 C4 3.595(4) 3_575 no
C2 C5 3.599(3) 3_565 no
C3 C2 3.452(3) 3_575 no
C4 C2 3.483(4) 3_565 no
C4 C2 3.595(4) 3_575 no
C5 O1 3.274(3) 1_455 no
C5 C13 3.516(3) 1_455 no
C5 C2 3.599(3) 3_565 no
C6 C9 3.110(3) . no
C7 C16 3.069(2) . no
C8 O1 2.920(2) . no
C9 C6 3.110(3) . no
C9 O1 3.133(3) . no
C13 C5 3.516(3) 1_655 no
C14 N1 2.805(3) . no
C15 O2 3.028(2) . no
C16 C7 3.069(2) . no
C16 O2 3.199(2) . no
C17 O2 3.311(3) 2_545 no
C18 O2 3.383(4) 2_545 no
C6 H9 2.7500 . no
C6 H10 2.9100 1_565 no
C7 H16 2.6100 . no
C8 H5 2.9900 1_655 no
C12 H20 3.0800 1_645 no
C13 H19 2.9800 2_545 no
C13 H5 2.8400 1_655 no
C15 H13 3.0900 1_455 no
C16 H13 2.9800 1_455 no
C16 H12 3.0400 1_455 no
H2 O1 2.5500 . no
H3 O3 2.5700 3_575 no
H5 O1 2.4900 1_455 no
H5 C8 2.9900 1_455 no
H5 C13 2.8400 1_455 no
H9 N2 2.6600 . no
H9 C6 2.7500 . no
H10 O1 2.7500 1_545 no
H10 C6 2.9100 1_545 no
H12 O3 2.8900 1_645 no
H12 C16 3.0400 1_655 no
H12 H20 2.5400 1_645 no
H13 O2 2.5900 . no
H13 C15 3.0900 1_655 no
H13 C16 2.9800 1_655 no
H16 N2 2.5500 . no
H16 C7 2.6100 . no
H17 O2 2.6400 2_545 no
H18 O2 2.7900 2_545 no
H19 C13 2.9800 2_555 no
H20 O3 2.5400 . no
H20 C12 3.0800 1_465 no
H20 H12 2.5400 1_465 no

loop_
_geom_hbond_atom_site_label_D
_geom_hbond_atom_site_label_H
_geom_hbond_atom_site_label_A
_geom_hbond_site_symmetry_A
_geom_hbond_distance_DH
_geom_hbond_distance_HA
_geom_hbond_distance_DA
_geom_hbond_angle_DHA
_geom_hbond_publ_flag
C3 H3 O3 3_575 0.95 2.57 3.433(3) 151 yes
C5 H5 O1 1_455 0.95 2.49 3.274(3) 140 yes
C16 H16 N2 . 0.95 2.55 2.877(2) 101 no
C13 H13 C 1_655 0.95 2.90 3.762(2) 151 yes

loop_
_geom_torsion_atom_site_label_1
_geom_torsion_atom_site_label_2
_geom_torsion_atom_site_label_3
_geom_torsion_atom_site_label_4
_geom_torsion
_geom_torsion_publ_flag
C5 N1 C1 C2 -0.8(3) no
C5 N1 C1 C6 -178.8(2) no
C1 N1 C5 C4 -0.5(4) no
C7 N2 C6 O1 -15.9(3) no
C7 N2 C6 C1 161.62(17) no
C14 N2 C6 O1 137.14(19) no
C14 N2 C6 C1 -45.3(2) no
C6 N2 C7 O2 135.76(19) no
C6 N2 C7 C8 -47.8(2) no
C14 N2 C7 O2 -18.1(3) no
C14 N2 C7 C8 158.35(16) no
C6 N2 C14 O3 -32.8(2) no
C6 N2 C14 C15 146.00(16) no
C7 N2 C14 O3 121.09(19) no
C7 N2 C14 C15 -60.1(2) no
N1 C1 C2 C3 1.3(3) no
C6 C1 C2 C3 179.25(19) no
N1 C1 C6 O1 166.5(2) no
N1 C1 C6 N2 -11.1(3) no
C2 C1 C6 O1 -11.6(3) no
C2 C1 C6 N2 170.86(18) no
C1 C2 C3 C4 -0.5(3) no
C2 C3 C4 C5 -0.6(4) no
C3 C4 C5 N1 1.2(4) no
O2 C7 C8 C9 149.5(2) no
O2 C7 C8 C13 -27.6(3) no
N2 C7 C8 C9 -26.9(3) no
N2 C7 C8 C13 156.01(17) no
C7 C8 C9 C10 -178.0(2) no
C13 C8 C9 C10 -1.0(3) no
C7 C8 C13 C12 179.2(2) no
C9 C8 C13 C12 2.0(3) no
C8 C9 C10 C11 -0.4(4) no
C9 C10 C11 C12 0.7(4) no
C10 C11 C12 C13 0.4(4) no
C11 C12 C13 C8 -1.7(3) no
O3 C14 C15 C16 167.61(18) no
O3 C14 C15 C20 -11.3(3) no
N2 C14 C15 C16 -11.2(2) no
N2 C14 C15 C20 169.91(17) no
C14 C15 C16 C17 -179.03(18) no
C20 C15 C16 C17 -0.1(3) no
C14 C15 C20 C19 178.8(2) no
C16 C15 C20 C19 -0.2(3) no
C15 C16 C17 C18 0.1(3) no
C16 C17 C18 C19 0.2(4) no
C17 C18 C19 C20 -0.5(4) no
C18 C19 C20 C15 0.5(4) no

loop_
_cod_related_entry_id
_cod_related_entry_database
_cod_related_entry_code
1 ChemSpider 21125142
